data_7716714
loop_
_publ_author_name
'Savi&#x107;, Milica'
'Pevec, Andrej'
'Stevanovi&#x107;, Nevena'
'Novakovi&#x107;, Irena'
'Mati&#x107;, Ivana Z'
'Petrovi&#x107;, Nina'
'Stanojkovi&#x107;, Tatjana'
'Mil&#x10d;i&#x107;, Karla'
'Zlatar, Matija'
'Turel, Iztok'
'&#x10c;obelji&#x107;, Bo&#x17e;idar'
'Mil&#x10d;i&#x107;, Milo&#x161;'
'Gruden, Maja'

_publ_section_title
;
 Synergy of experimental and computational chemistry: structure and
 biological activity of Zn(II) hydrazone complexes.
;
_journal_issue 32
_journal_name_full 'Dalton transactions (Cambridge, England : 2003)'
_journal_page_first 13436
_journal_page_last 13453
_journal_paper_doi 10.1039/d4dt01353k
_journal_volume 53
_journal_year 2024
_chemical_formula_sum 'C14 H17 Br N6 O3 Zn'
_chemical_formula_weight 462.61
_space_group_crystal_system triclinic
_space_group_IT_number 2
_space_group_name_Hall '-P 1'
_space_group_name_H-M_alt 'P -1'
_atom_sites_solution_hydrogens geom
_audit_creation_method SHELXL-2018/3
_audit_update_record
;
2024-03-13 deposited with the CCDC.	2024-07-18 downloaded from the CCDC.
;
_cell_angle_alpha 95.579(4)
_cell_angle_beta 92.748(4)
_cell_angle_gamma 110.231(4)
_cell_formula_units_Z 2
_cell_length_a 7.4852(3)
_cell_length_b 9.8974(5)
_cell_length_c 13.2682(6)
_cell_measurement_reflns_used 4902
_cell_measurement_temperature 150(2)
_cell_measurement_theta_max 29.6080
_cell_measurement_theta_min 2.8770
_cell_volume 914.44(8)
_computing_cell_refinement 'CrysAlisPro 1.171.42.90a (Rigaku OD, 2023)'
_computing_data_collection 'CrysAlisPro 1.171.42.90a (Rigaku OD, 2023)'
_computing_data_reduction 'CrysAlisPro 1.171.42.90a (Rigaku OD, 2023)'
_computing_publication_material 'WinGX (Farrugia, 1999)'
_computing_structure_refinement 'SHELXL-2018/3 (Sheldrick, 2018)'
_computing_structure_solution 'SHELXT 2018/2 (Sheldrick, 2018)'
_diffrn_ambient_temperature 150(2)
_diffrn_detector_area_resol_mean 10.4933
_diffrn_measured_fraction_theta_full 0.999
_diffrn_measured_fraction_theta_max 0.999
_diffrn_measurement_device_type 'SuperNova, Dual, Cu at home/near, Atlas'
_diffrn_measurement_method '\w scans'
_diffrn_radiation_type MoK\a
_diffrn_radiation_wavelength 0.71073
_diffrn_reflns_av_R_equivalents 0.0343
_diffrn_reflns_av_unetI/netI 0.0447
_diffrn_reflns_Laue_measured_fraction_full 0.999
_diffrn_reflns_Laue_measured_fraction_max 0.999
_diffrn_reflns_limit_h_max 9
_diffrn_reflns_limit_h_min -9
_diffrn_reflns_limit_k_max 12
_diffrn_reflns_limit_k_min -12
_diffrn_reflns_limit_l_max 16
_diffrn_reflns_limit_l_min -17
_diffrn_reflns_number 10782
_diffrn_reflns_point_group_measured_fraction_full 0.999
_diffrn_reflns_point_group_measured_fraction_max 0.999
_diffrn_reflns_theta_full 25.242
_diffrn_reflns_theta_max 27.476
_diffrn_reflns_theta_min 2.848
_diffrn_source 'micro-focus sealed X-ray tube'
_exptl_absorpt_coefficient_mu 3.553
_exptl_absorpt_correction_T_max 1.00000
_exptl_absorpt_correction_T_min 0.61668
_exptl_absorpt_correction_type multi-scan
_exptl_absorpt_process_details
;
CrysAlisPro 1.171.42.90a (Rigaku Oxford Diffraction, 2023)
Empirical absorption correction using spherical harmonics,
implemented in SCALE3 ABSPACK scaling algorithm.
;
_exptl_crystal_colour colourless
_exptl_crystal_density_diffrn 1.680
_exptl_crystal_description prism
_exptl_crystal_F_000 464
_exptl_crystal_size_max 0.500
_exptl_crystal_size_mid 0.200
_exptl_crystal_size_min 0.100
_refine_diff_density_max 2.296
_refine_diff_density_min -0.790
_refine_diff_density_rms 0.138
_refine_ls_extinction_method none
_refine_ls_goodness_of_fit_ref 1.057
_refine_ls_hydrogen_treatment constr
_refine_ls_matrix_type full
_refine_ls_number_parameters 249
_refine_ls_number_reflns 4195
_refine_ls_number_restraints 0
_refine_ls_restrained_S_all 1.057
_refine_ls_R_factor_all 0.0710
_refine_ls_R_factor_gt 0.0553
_refine_ls_shift/su_max 0.0001
_refine_ls_shift/su_mean 0.0001
_refine_ls_structure_factor_coef Fsqd
_refine_ls_weighting_details 'w=1/[\s^2^(Fo^2^)+(0.0915P)^2^+2.0301P] where P=(Fo^2^+2Fc^2^)/3'
_refine_ls_weighting_scheme calc
_refine_ls_wR_factor_gt 0.1596
_refine_ls_wR_factor_ref 0.1735
_reflns_Friedel_coverage 0.000
_reflns_number_gt 3284
_reflns_number_total 4195
_reflns_threshold_expression 'I > 2\s(I)'
_cod_data_source_file d4dt01353k2.cif
_cod_data_source_block '[ZnL(OCN)2]'
_cod_depositor_comments 'Adding full bibliography for 7716713--7716715.cif.'
_cod_database_code 7716714
_shelx_shelxl_version_number 2018/3
_shelx_space_group_comment
;
The symmetry employed for this shelxl refinement is uniquely defined
by the following loop, which should always be used as a source of
symmetry information in preference to the above space-group names.
They are only intended as comments.
;
_shelx_estimated_absorpt_t_min 0.270
_shelx_estimated_absorpt_t_max 0.718

loop_
_space_group_symop_operation_xyz
'x, y, z'
'-x, -y, -z'

loop_
_atom_site_label
_atom_site_type_symbol
_atom_site_fract_x
_atom_site_fract_y
_atom_site_fract_z
_atom_site_U_iso_or_equiv
_atom_site_adp_type
_atom_site_occupancy
_atom_site_site_symmetry_order
_atom_site_calc_flag
_atom_site_refinement_flags_posn
_atom_site_refinement_flags_adp
_atom_site_refinement_flags_occupancy
_atom_site_disorder_assembly
_atom_site_disorder_group
Zn1 Zn 0.78962(8) 0.64909(6) 0.73803(4) 0.03207(19) Uani 1 1 d . . . . .
Br1 Br 1.12538(8) 0.90461(5) 0.59082(4) 0.0440(2) Uani 1 1 d . . . . .
N1 N 0.8558(5) 0.6298(4) 0.5694(3) 0.0249(8) Uani 1 1 d . . . . .
N2 N 0.6273(5) 0.4418(4) 0.6750(3) 0.0235(7) Uani 1 1 d . . . . .
N3 N 0.5158(5) 0.3496(4) 0.7377(3) 0.0268(8) Uani 1 1 d . . . . .
N4 N 0.3304(7) 0.1800(4) 0.8987(3) 0.0365(10) Uani 1 1 d . . . . .
O1 O 0.6474(7) 0.5474(4) 0.8609(3) 0.0558(12) Uani 1 1 d . . . . .
C1 C 0.9648(6) 0.7252(5) 0.5163(4) 0.0271(9) Uani 1 1 d . . . . .
C2 C 0.9787(7) 0.7066(5) 0.4123(4) 0.0302(10) Uani 1 1 d . . . . .
H2 H 1.062725 0.780447 0.378601 0.036 Uiso 1 1 calc R U . . .
C3 C 0.8641(7) 0.5755(5) 0.3609(3) 0.0302(10) Uani 1 1 d . . . . .
H3 H 0.865458 0.557165 0.289360 0.036 Uiso 1 1 calc R U . . .
C4 C 0.7456(6) 0.4695(5) 0.4141(3) 0.0281(9) Uani 1 1 d . . . . .
H4 H 0.666867 0.378007 0.379443 0.034 Uiso 1 1 calc R U . . .
C5 C 0.7445(6) 0.4995(5) 0.5185(3) 0.0230(8) Uani 1 1 d . . . . .
C6 C 0.6228(6) 0.3936(5) 0.5817(3) 0.0241(9) Uani 1 1 d . . . . .
C7 C 0.5067(7) 0.2416(5) 0.5369(4) 0.0323(10) Uani 1 1 d . . . . .
H7A H 0.512725 0.174253 0.585367 0.048 Uiso 1 1 calc R U . . .
H7B H 0.557944 0.217604 0.473799 0.048 Uiso 1 1 calc R U . . .
H7C H 0.373572 0.233507 0.522404 0.048 Uiso 1 1 calc R U . . .
C8 C 0.5415(7) 0.4181(5) 0.8307(3) 0.0313(10) Uani 1 1 d . . . . .
C9 C 0.4344(8) 0.3406(5) 0.9146(4) 0.0372(12) Uani 1 1 d . . . . .
H9A H 0.527518 0.361592 0.974720 0.045 Uiso 1 1 calc R U . . .
H9B H 0.339956 0.386283 0.932872 0.045 Uiso 1 1 calc R U . . .
C10 C 0.4484(16) 0.0975(10) 0.8629(7) 0.097(4) Uani 1 1 d . . . . .
H10A H 0.565908 0.126018 0.908330 0.146 Uiso 1 1 calc R U . . .
H10B H 0.481039 0.117525 0.793913 0.146 Uiso 1 1 calc R U . . .
H10C H 0.377496 -0.006420 0.862507 0.146 Uiso 1 1 calc R U . . .
C11 C 0.1615(11) 0.1431(8) 0.8237(5) 0.074(3) Uani 1 1 d . . . . .
H11A H 0.204247 0.171506 0.757730 0.111 Uiso 1 1 calc R U . . .
H11B H 0.078269 0.195157 0.847259 0.111 Uiso 1 1 calc R U . . .
H11C H 0.090702 0.038398 0.816745 0.111 Uiso 1 1 calc R U . . .
C12 C 0.2592(9) 0.1368(6) 0.9979(4) 0.0445(13) Uani 1 1 d . . . . .
H12A H 0.203234 0.030793 0.993004 0.067 Uiso 1 1 calc R U . . .
H12B H 0.161834 0.178617 1.015015 0.067 Uiso 1 1 calc R U . . .
H12C H 0.365749 0.172544 1.051056 0.067 Uiso 1 1 calc R U . . .
N5 N 0.6948(7) 0.8080(5) 0.7338(3) 0.0421(10) Uani 1 1 d . . . . .
C13 C 0.7065(7) 0.9224(6) 0.7163(4) 0.0352(11) Uani 1 1 d . . . . .
O2 O 0.7134(7) 1.0405(5) 0.6993(4) 0.0705(15) Uani 1 1 d . . . . .
N6 N 1.0463(7) 0.6993(6) 0.8050(4) 0.0552(14) Uani 1 1 d . . . . .
C14A C 1.149(3) 0.7339(14) 0.8706(13) 0.049(4) Uani 0.581(17) 1 d . . P A 1
O3A O 1.2560(17) 0.7717(13) 0.9459(8) 0.101(5) Uani 0.581(17) 1 d . . P A 1
C14B C 1.146(3) 0.671(3) 0.8506(16) 0.054(5) Uani 0.419(17) 1 d . . P A 2
O3B O 1.263(3) 0.622(3) 0.8874(17) 0.148(11) Uani 0.419(17) 1 d . . P A 2

loop_
_atom_site_aniso_label
_atom_site_aniso_U_11
_atom_site_aniso_U_22
_atom_site_aniso_U_33
_atom_site_aniso_U_23
_atom_site_aniso_U_13
_atom_site_aniso_U_12
Zn1 0.0371(3) 0.0217(3) 0.0298(3) 0.0051(2) -0.0018(2) 0.0008(2)
Br1 0.0488(3) 0.0259(3) 0.0428(3) 0.0016(2) 0.0122(2) -0.0054(2)
N1 0.0220(17) 0.0227(19) 0.0300(19) 0.0045(14) 0.0026(14) 0.0073(15)
N2 0.0223(17) 0.0210(18) 0.0258(18) 0.0077(14) 0.0024(14) 0.0045(14)
N3 0.0284(19) 0.0232(19) 0.0254(18) 0.0059(15) 0.0052(15) 0.0035(16)
N4 0.052(3) 0.025(2) 0.030(2) 0.0098(16) 0.0127(18) 0.0070(19)
O1 0.085(3) 0.029(2) 0.0254(17) 0.0013(15) 0.0075(18) -0.016(2)
C1 0.021(2) 0.023(2) 0.035(2) 0.0028(18) -0.0006(17) 0.0059(17)
C2 0.028(2) 0.032(3) 0.033(2) 0.0134(19) 0.0082(18) 0.012(2)
C3 0.032(2) 0.034(3) 0.027(2) 0.0069(18) 0.0047(18) 0.012(2)
C4 0.027(2) 0.028(2) 0.028(2) 0.0008(18) -0.0002(17) 0.0082(19)
C5 0.0182(19) 0.026(2) 0.026(2) 0.0052(17) 0.0003(16) 0.0092(17)
C6 0.022(2) 0.025(2) 0.025(2) 0.0036(17) 0.0008(16) 0.0081(17)
C7 0.028(2) 0.029(3) 0.033(2) 0.0032(19) 0.0031(18) 0.0004(19)
C8 0.036(2) 0.026(2) 0.024(2) 0.0043(18) -0.0005(18) 0.002(2)
C9 0.045(3) 0.026(2) 0.025(2) -0.0006(18) 0.003(2) -0.005(2)
C10 0.154(9) 0.086(6) 0.112(7) 0.070(5) 0.092(7) 0.091(6)
C11 0.079(5) 0.061(4) 0.033(3) 0.005(3) -0.004(3) -0.035(4)
C12 0.058(3) 0.035(3) 0.030(3) 0.011(2) 0.014(2) 0.001(3)
N5 0.055(3) 0.034(3) 0.039(2) 0.0066(19) 0.014(2) 0.017(2)
C13 0.038(3) 0.032(3) 0.035(3) 0.002(2) 0.020(2) 0.010(2)
O2 0.075(3) 0.041(3) 0.111(4) 0.030(3) 0.047(3) 0.028(2)
N6 0.044(3) 0.052(3) 0.052(3) 0.014(2) -0.020(2) -0.005(2)
C14A 0.070(8) 0.021(6) 0.049(8) 0.002(5) -0.019(6) 0.012(6)
O3A 0.116(9) 0.089(8) 0.073(7) -0.010(6) -0.066(6) 0.021(6)
C14B 0.045(9) 0.068(16) 0.039(9) 0.004(11) -0.010(7) 0.012(12)
O3B 0.121(15) 0.20(3) 0.134(17) 0.012(16) -0.064(13) 0.082(16)

loop_
_atom_type_symbol
_atom_type_description
_atom_type_scat_dispersion_real
_atom_type_scat_dispersion_imag
_atom_type_scat_source
C C 0.0033 0.0016 'International Tables Vol C Tables 4.2.6.8 and 6.1.1.4'
H H 0.0000 0.0000 'International Tables Vol C Tables 4.2.6.8 and 6.1.1.4'
N N 0.0061 0.0033 'International Tables Vol C Tables 4.2.6.8 and 6.1.1.4'
O O 0.0106 0.0060 'International Tables Vol C Tables 4.2.6.8 and 6.1.1.4'
Br Br -0.2901 2.4595 'International Tables Vol C Tables 4.2.6.8 and 6.1.1.4'
Zn Zn 0.2839 1.4301 'International Tables Vol C Tables 4.2.6.8 and 6.1.1.4'

loop_
_geom_angle_atom_site_label_1
_geom_angle_atom_site_label_2
_geom_angle_atom_site_label_3
_geom_angle
_geom_angle_site_symmetry_1
_geom_angle_site_symmetry_3
_geom_angle_publ_flag
N5 Zn1 N6 115.9(2) . . ?
N5 Zn1 N2 121.31(18) . . ?
N6 Zn1 N2 122.8(2) . . ?
N5 Zn1 O1 101.01(19) . . ?
N6 Zn1 O1 94.7(2) . . ?
N2 Zn1 O1 75.31(14) . . ?
N5 Zn1 N1 97.37(16) . . ?
N6 Zn1 N1 99.9(2) . . ?
N2 Zn1 N1 73.41(14) . . ?
O1 Zn1 N1 148.61(14) . . ?
C1 N1 C5 117.3(4) . . ?
C1 N1 Zn1 131.0(3) . . ?
C5 N1 Zn1 111.3(3) . . ?
C6 N2 N3 118.2(4) . . ?
C6 N2 Zn1 124.1(3) . . ?
N3 N2 Zn1 117.7(3) . . ?
C8 N3 N2 109.2(4) . . ?
C10 N4 C11 108.1(7) . . ?
C10 N4 C12 110.1(5) . . ?
C11 N4 C12 107.7(5) . . ?
C10 N4 C9 113.6(6) . . ?
C11 N4 C9 110.2(5) . . ?
C12 N4 C9 106.9(4) . . ?
C8 O1 Zn1 110.4(3) . . ?
N1 C1 C2 126.3(4) . . ?
N1 C1 Br1 116.2(3) . . ?
C2 C1 Br1 117.5(3) . . ?
C3 C2 C1 116.3(4) . . ?
C3 C2 H2 121.9 . . ?
C1 C2 H2 121.9 . . ?
C2 C3 C4 119.7(4) . . ?
C2 C3 H3 120.1 . . ?
C4 C3 H3 120.1 . . ?
C5 C4 C3 119.1(4) . . ?
C5 C4 H4 120.5 . . ?
C3 C4 H4 120.5 . . ?
N1 C5 C4 121.3(4) . . ?
N1 C5 C6 115.7(4) . . ?
C4 C5 C6 123.0(4) . . ?
N2 C6 C5 115.2(4) . . ?
N2 C6 C7 123.6(4) . . ?
C5 C6 C7 121.2(4) . . ?
C6 C7 H7A 109.5 . . ?
C6 C7 H7B 109.5 . . ?
H7A C7 H7B 109.5 . . ?
C6 C7 H7C 109.5 . . ?
H7A C7 H7C 109.5 . . ?
H7B C7 H7C 109.5 . . ?
O1 C8 N3 127.4(4) . . ?
O1 C8 C9 112.8(4) . . ?
N3 C8 C9 119.8(4) . . ?
N4 C9 C8 120.5(4) . . ?
N4 C9 H9A 107.2 . . ?
C8 C9 H9A 107.2 . . ?
N4 C9 H9B 107.2 . . ?
C8 C9 H9B 107.2 . . ?
H9A C9 H9B 106.8 . . ?
N4 C10 H10A 109.5 . . ?
N4 C10 H10B 109.5 . . ?
H10A C10 H10B 109.5 . . ?
N4 C10 H10C 109.5 . . ?
H10A C10 H10C 109.5 . . ?
H10B C10 H10C 109.5 . . ?
N4 C11 H11A 109.5 . . ?
N4 C11 H11B 109.5 . . ?
H11A C11 H11B 109.5 . . ?
N4 C11 H11C 109.5 . . ?
H11A C11 H11C 109.5 . . ?
H11B C11 H11C 109.5 . . ?
N4 C12 H12A 109.5 . . ?
N4 C12 H12B 109.5 . . ?
H12A C12 H12B 109.5 . . ?
N4 C12 H12C 109.5 . . ?
H12A C12 H12C 109.5 . . ?
H12B C12 H12C 109.5 . . ?
C13 N5 Zn1 153.2(4) . . ?
N5 C13 O2 178.0(6) . . ?
C14B N6 Zn1 149.8(15) . . ?
C14A N6 Zn1 153.0(12) . . ?
N6 C14A O3A 177(2) . . ?
N6 C14B O3B 168(3) . . ?

loop_
_geom_bond_atom_site_label_1
_geom_bond_atom_site_label_2
_geom_bond_distance
_geom_bond_site_symmetry_2
_geom_bond_publ_flag
Zn1 N5 1.940(5) . ?
Zn1 N6 1.954(5) . ?
Zn1 N2 2.057(4) . ?
Zn1 O1 2.133(4) . ?
Zn1 N1 2.319(4) . ?
Br1 C1 1.909(5) . ?
N1 C1 1.306(6) . ?
N1 C5 1.358(6) . ?
N2 C6 1.277(6) . ?
N2 N3 1.382(5) . ?
N3 C8 1.320(6) . ?
N4 C10 1.462(8) . ?
N4 C11 1.487(8) . ?
N4 C12 1.490(6) . ?
N4 C9 1.497(6) . ?
O1 C8 1.262(6) . ?
C1 C2 1.388(7) . ?
C2 C3 1.374(7) . ?
C2 H2 0.9500 . ?
C3 C4 1.395(6) . ?
C3 H3 0.9500 . ?
C4 C5 1.390(6) . ?
C4 H4 0.9500 . ?
C5 C6 1.488(6) . ?
C6 C7 1.498(6) . ?
C7 H7A 0.9800 . ?
C7 H7B 0.9800 . ?
C7 H7C 0.9800 . ?
C8 C9 1.516(6) . ?
C9 H9A 0.9900 . ?
C9 H9B 0.9900 . ?
C10 H10A 0.9800 . ?
C10 H10B 0.9800 . ?
C10 H10C 0.9800 . ?
C11 H11A 0.9800 . ?
C11 H11B 0.9800 . ?
C11 H11C 0.9800 . ?
C12 H12A 0.9800 . ?
C12 H12B 0.9800 . ?
C12 H12C 0.9800 . ?
N5 C13 1.153(7) . ?
C13 O2 1.196(7) . ?
N6 C14B 1.07(2) . ?
N6 C14A 1.079(16) . ?
C14A O3A 1.192(17) . ?
C14B O3B 1.24(3) . ?

loop_
_geom_torsion_atom_site_label_1
_geom_torsion_atom_site_label_2
_geom_torsion_atom_site_label_3
_geom_torsion_atom_site_label_4
_geom_torsion
_geom_torsion_site_symmetry_1
_geom_torsion_site_symmetry_2
_geom_torsion_site_symmetry_3
_geom_torsion_site_symmetry_4
_geom_torsion_publ_flag
C6 N2 N3 C8 179.2(4) . . . . ?
Zn1 N2 N3 C8 -1.0(5) . . . . ?
C5 N1 C1 C2 -0.2(7) . . . . ?
Zn1 N1 C1 C2 -172.5(3) . . . . ?
C5 N1 C1 Br1 -178.0(3) . . . . ?
Zn1 N1 C1 Br1 9.6(5) . . . . ?
N1 C1 C2 C3 1.0(7) . . . . ?
Br1 C1 C2 C3 178.8(3) . . . . ?
C1 C2 C3 C4 -1.2(7) . . . . ?
C2 C3 C4 C5 0.7(7) . . . . ?
C1 N1 C5 C4 -0.4(6) . . . . ?
Zn1 N1 C5 C4 173.4(3) . . . . ?
C1 N1 C5 C6 179.9(4) . . . . ?
Zn1 N1 C5 C6 -6.3(4) . . . . ?
C3 C4 C5 N1 0.1(7) . . . . ?
C3 C4 C5 C6 179.8(4) . . . . ?
N3 N2 C6 C5 179.2(3) . . . . ?
Zn1 N2 C6 C5 -0.5(5) . . . . ?
N3 N2 C6 C7 -1.4(6) . . . . ?
Zn1 N2 C6 C7 178.9(3) . . . . ?
N1 C5 C6 N2 4.9(5) . . . . ?
C4 C5 C6 N2 -174.8(4) . . . . ?
N1 C5 C6 C7 -174.4(4) . . . . ?
C4 C5 C6 C7 5.8(6) . . . . ?
Zn1 O1 C8 N3 -0.2(7) . . . . ?
Zn1 O1 C8 C9 -179.3(4) . . . . ?
N2 N3 C8 O1 0.8(7) . . . . ?
N2 N3 C8 C9 179.8(4) . . . . ?
C10 N4 C9 C8 52.5(7) . . . . ?
C11 N4 C9 C8 -69.0(7) . . . . ?
C12 N4 C9 C8 174.2(5) . . . . ?
O1 C8 C9 N4 -168.7(5) . . . . ?
N3 C8 C9 N4 12.1(8) . . . . ?
Zn1 N6 C14B O3B 74(14) . . . . ?
